data_1100243
loop_
_publ_author_name
'Bach, Thorsten'
'Brummerhop, Harm'
'Harms, Klaus'

_publ_section_title
;
 The Synthesis of (+)-Preussin and Related Pyrrolidinols by
 Diastereoselective Patern\`o-B\"uchi Reactions of Chiral
 2-Substituted 2,3-Dihydropyrroles
;
_journal_coden_ASTM CEUJED
_journal_issue 20
_journal_name_full 'Chemistry - A European Journal'
_journal_page_first 3838
_journal_page_last 3848
_journal_paper_doi 10.1002/1521-3765(20001016)6:20<3838::aid-chem3838>3.0.co;2-1
_journal_volume 6
_journal_year 2000
_chemical_formula_moiety 'C16 H23 N1 O3'
_chemical_formula_sum 'C16 H23 N O3'
_chemical_name_systematic
;
(2SR,3SR)-N-t-Butoxycarbonyl-2-benzyl-3-pyrrolidinol
;
_space_group_IT_number 14
_symmetry_cell_setting monoclinic
_symmetry_space_group_name_Hall '-P 2ybc'
_symmetry_space_group_name_H-M 'P 1 21/c 1'
_cell_angle_alpha 90
_cell_angle_beta 96.045(5)
_cell_angle_gamma 90
_cell_formula_units_Z 4
_cell_length_a 13.3180(4)
_cell_length_b 6.8360(2)
_cell_length_c 17.3181(11)
_cell_volume 1567.905
_diffrn_ambient_temperature 213
_exptl_crystal_colour colorless
_exptl_crystal_density_diffrn 1.175
_exptl_crystal_description plate
_exptl_crystal_preparation pentane
_refine_ls_R_factor_gt 3.97
_refine_ls_wR_factor_gt 3.97
_cod_original_sg_symbol_H-M 'P 21/c'
_cod_original_formula_sum 'C16 H23 N1 O3'
_cod_database_code 1100243

loop_
_symmetry_equiv_pos_site_id
_symmetry_equiv_pos_as_xyz
1 x,y,z
2 x,1/2-y,1/2+z
3 -x,-y,-z
4 -x,-1/2+y,-1/2-z

loop_
_atom_site_label
_atom_site_type_symbol
_atom_site_fract_x
_atom_site_fract_y
_atom_site_fract_z
N1 N 0.40611(8) 1.27419(16) 0.09108(6)
C1 C 0.38072(11) 1.47911(19) 0.10366(8)
H1 H 0.3387(11) 1.526(2) 0.0593(9)
C2 C 0.48648(11) 1.5725(2) 0.11043(9)
H2 H 0.5054(12) 1.592(2) 0.0564(10)
O1 O 0.49444(9) 1.75300(15) 0.15046(7)
H3 H 0.4549(17) 1.842(4) 0.1183(14)
C3 C 0.55396(12) 1.4197(2) 0.15321(10)
H4 H 0.6245(15) 1.435(3) 0.1416(11)
H5 H 0.5525(13) 1.444(2) 0.2108(11)
C4 C 0.50816(11) 1.2242(2) 0.12602(10)
H6 H 0.5432(13) 1.159(3) 0.0863(10)
H7 H 0.5044(14) 1.134(3) 0.1708(11)
O2 O 0.37615(7) 0.97120(14) 0.04191(6)
C5 C 0.35087(10) 1.14262(19) 0.04750(7)
O3 O 0.26748(7) 1.22177(14) 0.01053(6)
C6 C 0.19413(10) 1.1037(2) -0.03936(8)
C7 C 0.11635(15) 1.2567(3) -0.06738(13)
H8 H 0.0886(15) 1.315(3) -0.0229(13)
H9 H 0.1515(17) 1.366(4) -0.0970(15)
H10 H 0.0601(15) 1.199(3) -0.1012(11)
C8 C 0.14888(14) 0.9475(3) 0.00792(11)
H11 H 0.1236(16) 1.008(3) 0.0551(14)
H12 H 0.2030(16) 0.847(3) 0.0258(12)
H13 H 0.0940(15) 0.887(3) -0.0264(12)
C9 C 0.24392(14) 1.0185(4) -0.1068(1)
H14 H 0.1910(15) 0.972(3) -0.1460(11)
H15 H 0.2887(19) 1.118(4) -0.1260(15)
H16 H 0.2859(15) 0.903(3) -0.0876(12)
C10 C 0.32874(13) 1.5087(3) 0.17791(10)
H17 H 0.3799(14) 1.475(3) 0.2230(11)
H18 H 0.3097(14) 1.649(3) 0.1807(12)
C11 C 0.23566(11) 1.3863(2) 0.18248(8)
C12 C 0.13990(13) 1.4575(3) 0.15759(10)
H19 H 0.1334(14) 1.593(3) 0.1353(12)
C13 C 0.05486(13) 1.3444(3) 0.16451(11)
H20 H -0.0123(18) 1.392(3) 0.1455(14)
C14 C 0.06355(14) 1.1607(3) 0.19579(10)
H21 H 0.0039(15) 1.077(3) 0.2024(12)
C15 C 0.15800(16) 1.0875(3) 0.21988(10)
H22 H 0.1648(15) 0.964(3) 0.2412(12)
C16 C 0.24316(13) 1.1987(3) 0.21318(9)
H23 H 0.3115(14) 1.156(3) 0.2317(10)

loop_
_atom_type_symbol
_atom_type_radius_bond
C 0.68
H 0.23
N 0.68
O 0.68
